data_4343097
loop_
_publ_author_name
'Du, Cheng-Feng'
'Li, Jian-Rong'
'Zhang, Bo'
'Shen, Nan-Nan'
'Huang, Xiao-Ying'

_publ_section_title
;
 From T2,2@Bmmim to Alkali@T2,2@Bmmim Ivory Ball-like Clusters:
 Ionothermal Syntheses, Precise Doping, and Photocatalytic Properties.
;
_journal_issue 12
_journal_name_full 'Inorganic chemistry'
_journal_page_first 5874
_journal_page_last 5878
_journal_paper_doi 10.1021/acs.inorgchem.5b00652
_journal_volume 54
_journal_year 2015
_chemical_formula_moiety 'C72 H136 In8 N16 Se38 Sn8'
_chemical_formula_sum 'C72 H136 In8 N16 Se38 Sn8'
_chemical_formula_weight 6094.52
_chemical_name_systematic
;
 ?
;
_space_group_crystal_system tetragonal
_space_group_IT_number 88
_space_group_name_Hall '-I 4ad'
_space_group_name_H-M_alt 'I 41/a'
_symmetry_space_group_name_Hall '-I 4ad'
_symmetry_space_group_name_H-M 'I 41/a :2'
_atom_sites_solution_hydrogens geom
_audit_creation_method SHELXL-2013
_cell_angle_alpha 90
_cell_angle_beta 90
_cell_angle_gamma 90
_cell_formula_units_Z 4
_cell_length_a 19.59310(10)
_cell_length_b 19.59310(10)
_cell_length_c 37.8365(8)
_cell_measurement_reflns_used 9467
_cell_measurement_temperature 100(2)
_cell_measurement_theta_max 76.3692
_cell_measurement_theta_min 3.9515
_cell_volume 14525.0(3)
_computing_structure_refinement 'SHELXL-2013 (Sheldrick, 2013)'
_diffrn_ambient_temperature 100(2)
_diffrn_measured_fraction_theta_full 0.998
_diffrn_measured_fraction_theta_max 0.983
_diffrn_measurement_device_type 'SuperNova, Dual, Cu at zero, Atlas'
_diffrn_measurement_method '\w scans'
_diffrn_radiation_type CuK\a
_diffrn_radiation_wavelength 1.54184
_diffrn_reflns_av_R_equivalents 0.0324
_diffrn_reflns_av_unetI/netI 0.0330
_diffrn_reflns_laue_measured_fraction_full 0.998
_diffrn_reflns_laue_measured_fraction_max 0.983
_diffrn_reflns_limit_h_max 24
_diffrn_reflns_limit_h_min -24
_diffrn_reflns_limit_k_max 14
_diffrn_reflns_limit_k_min -24
_diffrn_reflns_limit_l_max 46
_diffrn_reflns_limit_l_min -47
_diffrn_reflns_number 21087
_diffrn_reflns_point_group_measured_fraction_full 0.998
_diffrn_reflns_point_group_measured_fraction_max 0.983
_diffrn_reflns_theta_full 67.684
_diffrn_reflns_theta_max 76.567
_diffrn_reflns_theta_min 3.955
_diffrn_source 'SuperNova (Cu) X-ray Source'
_exptl_absorpt_coefficient_mu 31.866
_exptl_absorpt_correction_T_max 1.00000
_exptl_absorpt_correction_T_min 0.54907
_exptl_absorpt_correction_type multi-scan
_exptl_absorpt_process_details
;
CrysAlisPro, Agilent Technologies,
Version 1.171.36.20 (release 27-06-2012 CrysAlis171 .NET)
(compiled Jul 11 2012,15:38:31)
Empirical absorption correction using spherical harmonics,
 implemented in SCALE3 ABSPACK scaling algorithm.
;
_exptl_crystal_colour orange
_exptl_crystal_density_diffrn 2.787
_exptl_crystal_description block
_exptl_crystal_F_000 11056
_exptl_crystal_size_max 0.2
_exptl_crystal_size_mid 0.1
_exptl_crystal_size_min 0.1
_refine_diff_density_max 8.560
_refine_diff_density_min -2.735
_refine_diff_density_rms 0.240
_refine_ls_extinction_method none
_refine_ls_goodness_of_fit_ref 1.016
_refine_ls_hydrogen_treatment constr
_refine_ls_matrix_type full
_refine_ls_number_parameters 365
_refine_ls_number_reflns 7516
_refine_ls_number_restraints 183
_refine_ls_restrained_S_all 1.004
_refine_ls_R_factor_all 0.0587
_refine_ls_R_factor_gt 0.0472
_refine_ls_shift/su_max 0.002
_refine_ls_shift/su_mean 0.000
_refine_ls_structure_factor_coef Fsqd
_refine_ls_weighting_details
;
 w=1/[\s^2^(Fo^2^)+(0.0625P)^2^+366.0000P]
 where P=(Fo^2^+2Fc^2^)/3
;
_refine_ls_weighting_scheme calc
_refine_ls_wR_factor_gt 0.1235
_refine_ls_wR_factor_ref 0.1312
_reflns_Friedel_coverage 0.000
_reflns_number_gt 6158
_reflns_number_total 7516
_reflns_threshold_expression 'I > 2\s(I)'
_cod_data_source_file ic5b00652_si_001.cif
_cod_data_source_block 1-CD2-9C-Cu
_cod_depositor_comments 'Adding full bibliography for 4343097--4343099.cif.'
_cod_database_code 4343097
_shelx_space_group_comment
;
The symmetry employed for this shelxl refinement is uniquely defined
by the following loop, which should always be used as a source of
symmetry information in preference to the above space-group names.
They are only intended as comments.
;
_shelxl_version_number 2013-2

loop_
_space_group_symop_operation_xyz
'x, y, z'
'-x+1/2, -y, z+1/2'
'-y+3/4, x+1/4, z+1/4'
'y+3/4, -x+3/4, z+3/4'
'x+1/2, y+1/2, z+1/2'
'-x+1, -y+1/2, z+1'
'-y+5/4, x+3/4, z+3/4'
'y+5/4, -x+5/4, z+5/4'
'-x, -y, -z'
'x-1/2, y, -z-1/2'
'y-3/4, -x-1/4, -z-1/4'
'-y-3/4, x-3/4, -z-3/4'
'-x+1/2, -y+1/2, -z+1/2'
'x, y+1/2, -z'
'y-1/4, -x+1/4, -z+1/4'
'-y-1/4, x-1/4, -z-1/4'

loop_
_atom_site_label
_atom_site_type_symbol
_atom_site_fract_x
_atom_site_fract_y
_atom_site_fract_z
_atom_site_U_iso_or_equiv
_atom_site_adp_type
_atom_site_occupancy
_atom_site_site_symmetry_order
_atom_site_calc_flag
_atom_site_refinement_flags_posn
_atom_site_refinement_flags_adp
_atom_site_refinement_flags_occupancy
_atom_site_disorder_assembly
_atom_site_disorder_group
Sn1 Sn 0.10161(3) 0.26557(3) 0.51063(2) 0.02135(13) Uani 0.5 1 d . . P A .
Sn2 Sn 0.29885(3) 0.29126(3) 0.51530(2) 0.02545(14) Uani 0.5 1 d . . P A .
Sn3 Sn 0.20924(3) 0.17444(3) 0.58492(2) 0.02128(13) Uani 0.5 1 d . . P A .
Sn4 Sn 0.18675(3) 0.37244(3) 0.58853(2) 0.02136(13) Uani 0.5 1 d . . P A .
In1 In 0.10161(3) 0.26557(3) 0.51063(2) 0.02135(13) Uani 0.5 1 d . . P A 2
In2 In 0.29885(3) 0.29126(3) 0.51530(2) 0.02545(14) Uani 0.5 1 d . . P A 2
In3 In 0.20924(3) 0.17444(3) 0.58492(2) 0.02128(13) Uani 0.5 1 d . . P A 2
In4 In 0.18675(3) 0.37244(3) 0.58853(2) 0.02136(13) Uani 0.5 1 d . . P A 2
Se1 Se 0.0000 0.2500 0.46887(3) 0.0215(2) Uani 1 2 d S T P . .
Se2 Se 0.20321(4) 0.28183(5) 0.46917(2) 0.0267(2) Uani 1 1 d . . . . .
Se3 Se 0.10402(4) 0.15619(4) 0.54673(2) 0.02520(19) Uani 1 1 d . . . . .
Se4 Se 0.08148(5) 0.37098(5) 0.54882(2) 0.0262(2) Uani 1 1 d . . . . .
Se5 Se 0.31990(4) 0.18097(4) 0.54997(2) 0.02398(19) Uani 1 1 d . . . . .
Se6 Se 0.40865(5) 0.31392(6) 0.47844(3) 0.0378(2) Uani 1 1 d . . . . .
Se7 Se 0.48350(6) 0.30677(7) 0.52562(4) 0.0503(3) Uani 1 1 d . . . . .
Se8 Se 0.29717(5) 0.39540(4) 0.55604(2) 0.02533(19) Uani 1 1 d . . . . .
Se9 Se 0.18425(5) 0.26891(4) 0.62919(2) 0.02359(18) Uani 1 1 d . . . . .
Se10 Se 0.18457(4) 0.47682(4) 0.62898(2) 0.02414(19) Uani 1 1 d . . . . .
N1 N -0.0690(5) 0.5758(4) 0.5703(2) 0.0360(18) Uani 1 1 d . . . . .
N2 N 0.0201(5) 0.6176(4) 0.5974(2) 0.0361(18) Uani 1 1 d . . . . .
N3 N 0.3352(5) 0.5200(5) 0.4951(3) 0.054(3) Uani 1 1 d . . . . .
N4 N 0.3574(5) 0.5914(6) 0.5369(4) 0.061(3) Uani 1 1 d D . . . .
C1 C -0.0907(6) 0.5999(5) 0.6026(3) 0.038(2) Uani 1 1 d . . . . .
H1A H -0.1361 0.5989 0.6115 0.046 Uiso 1 1 calc R U . . .
C2 C -0.0355(6) 0.6252(5) 0.6192(3) 0.037(2) Uani 1 1 d . . . . .
H2A H -0.0349 0.6450 0.6422 0.044 Uiso 1 1 calc R U . . .
C3 C -0.0010(6) 0.5863(5) 0.5682(3) 0.037(2) Uani 1 1 d . . . . .
C4 C -0.1105(6) 0.5395(6) 0.5461(3) 0.048(3) Uani 1 1 d . . . . .
H4A H -0.1162 0.5666 0.5246 0.072 Uiso 1 1 calc R U . . .
H4B H -0.1552 0.5310 0.5568 0.072 Uiso 1 1 calc R U . . .
H4C H -0.0887 0.4959 0.5403 0.072 Uiso 1 1 calc R U . . .
C5 C 0.0420(6) 0.5648(5) 0.5377(3) 0.046(3) Uani 1 1 d . . . . .
H5A H 0.0176 0.5740 0.5156 0.069 Uiso 1 1 calc R U . . .
H5B H 0.0517 0.5159 0.5395 0.069 Uiso 1 1 calc R U . . .
H5C H 0.0850 0.5904 0.5380 0.069 Uiso 1 1 calc R U . . .
C6 C 0.0890(6) 0.6383(5) 0.6042(4) 0.048(3) Uani 1 1 d . . . . .
H6A H 0.1139 0.6425 0.5815 0.057 Uiso 1 1 calc R U . . .
H6B H 0.1121 0.6029 0.6186 0.057 Uiso 1 1 calc R U . . .
C7 C 0.0918(7) 0.7068(7) 0.6239(4) 0.060(3) Uani 1 1 d . . . . .
H7A H 0.0678 0.7017 0.6467 0.072 Uiso 1 1 calc R U . . .
H7B H 0.0667 0.7413 0.6098 0.072 Uiso 1 1 calc R U . . .
C8 C 0.1656(9) 0.7339(8) 0.6311(4) 0.070(4) Uani 1 1 d . . . . .
H8A H 0.1920 0.7327 0.6088 0.084 Uiso 1 1 calc R U . . .
H8B H 0.1629 0.7820 0.6390 0.084 Uiso 1 1 calc R U . . .
C9 C 0.2017(8) 0.6940(9) 0.6578(4) 0.071(4) Uani 1 1 d . . . . .
H9A H 0.2147 0.6497 0.6479 0.106 Uiso 1 1 calc DR U . . .
H9B H 0.1719 0.6870 0.6783 0.106 Uiso 1 1 calc R U . . .
H9C H 0.2429 0.7187 0.6652 0.106 Uiso 1 1 calc R U . . .
C10 C 0.4054(7) 0.5229(8) 0.4993(4) 0.064(4) Uani 1 1 d . . . . .
H10A H 0.4380 0.4975 0.4862 0.076 Uiso 1 1 calc R U . . .
C11 C 0.4192(7) 0.5675(8) 0.5250(5) 0.069(4) Uani 1 1 d D . . . .
H11A H 0.4630 0.5802 0.5334 0.083 Uiso 1 1 calc R U . . .
C12 C 0.3073(6) 0.5631(6) 0.5186(4) 0.049(3) Uani 1 1 d . . . . .
C13 C 0.2992(7) 0.4802(7) 0.4686(4) 0.057(3) Uani 1 1 d . . . . .
H13A H 0.2576 0.4610 0.4789 0.086 Uiso 1 1 calc R U . . .
H13B H 0.3287 0.4431 0.4603 0.086 Uiso 1 1 calc R U . . .
H13C H 0.2872 0.5097 0.4486 0.086 Uiso 1 1 calc R U . . .
C14 C 0.2340(6) 0.5724(7) 0.5224(5) 0.065(4) Uani 1 1 d . . . . .
H14A H 0.2126 0.5714 0.4990 0.098 Uiso 1 1 calc R U . . .
H14B H 0.2249 0.6165 0.5337 0.098 Uiso 1 1 calc R U . . .
H14C H 0.2152 0.5356 0.5370 0.098 Uiso 1 1 calc R U . . .
C15 C 0.3483(9) 0.6427(9) 0.5648(4) 0.080(4) Uani 0.795(15) 1 d D U P B 1
H15A H 0.3129 0.6758 0.5574 0.096 Uiso 0.795(15) 1 calc R U P B 1
H15B H 0.3916 0.6681 0.5680 0.096 Uiso 0.795(15) 1 calc R U P B 1
C16 C 0.3273(7) 0.6101(9) 0.6002(5) 0.076(4) Uani 0.795(15) 1 d D U P B 1
H16A H 0.3193 0.6468 0.6177 0.091 Uiso 0.795(15) 1 calc R U P B 1
H16B H 0.2836 0.5855 0.5968 0.091 Uiso 0.795(15) 1 calc R U P B 1
C17 C 0.3803(9) 0.5602(7) 0.6152(6) 0.077(4) Uani 0.795(15) 1 d D U P B 1
H17A H 0.3946 0.5284 0.5963 0.092 Uiso 0.795(15) 1 calc R U P B 1
H17B H 0.3586 0.5328 0.6341 0.092 Uiso 0.795(15) 1 calc R U P B 1
C18 C 0.4443(10) 0.5953(11) 0.6304(7) 0.096(6) Uani 0.795(15) 1 d D U P B 1
H18A H 0.4826 0.5631 0.6304 0.144 Uiso 0.795(15) 1 calc R U P B 1
H18B H 0.4351 0.6101 0.6547 0.144 Uiso 0.795(15) 1 calc R U P B 1
H18C H 0.4558 0.6351 0.6159 0.144 Uiso 0.795(15) 1 calc R U P B 1
C15B C 0.3481(15) 0.644(2) 0.5643(12) 0.080(6) Uani 0.205(15) 1 d D U P B 2
H15C H 0.3016 0.6397 0.5744 0.096 Uiso 0.205(15) 1 calc R U P B 2
H15D H 0.3527 0.6895 0.5536 0.096 Uiso 0.205(15) 1 calc R U P B 2
C16B C 0.4017(18) 0.635(3) 0.5940(14) 0.082(6) Uani 0.205(15) 1 d D U P B 2
H16C H 0.4304 0.6763 0.5953 0.099 Uiso 0.205(15) 1 calc R U P B 2
H16D H 0.4319 0.5958 0.5882 0.099 Uiso 0.205(15) 1 calc R U P B 2
C17B C 0.368(3) 0.622(3) 0.6307(13) 0.083(6) Uani 0.205(15) 1 d D U P B 2
H17C H 0.3846 0.6572 0.6475 0.100 Uiso 0.205(15) 1 calc R U P B 2
H17D H 0.3181 0.6273 0.6284 0.100 Uiso 0.205(15) 1 calc DR U P B 2
C18B C 0.385(4) 0.550(3) 0.6456(16) 0.069(8) Uani 0.205(15) 1 d D U P B 2
H18D H 0.3421 0.5242 0.6480 0.103 Uiso 0.205(15) 1 calc R U P B 2
H18E H 0.4062 0.5549 0.6688 0.103 Uiso 0.205(15) 1 calc R U P B 2
H18F H 0.4155 0.5265 0.6294 0.103 Uiso 0.205(15) 1 calc R U P B 2

loop_
_atom_site_aniso_label
_atom_site_aniso_U_11
_atom_site_aniso_U_22
_atom_site_aniso_U_33
_atom_site_aniso_U_23
_atom_site_aniso_U_13
_atom_site_aniso_U_12
Sn1 0.0178(3) 0.0204(3) 0.0258(3) -0.0008(2) -0.00044(19) 0.00197(18)
Sn2 0.0200(3) 0.0258(3) 0.0306(3) 0.0024(2) 0.0037(2) 0.00118(19)
Sn3 0.0200(3) 0.0183(3) 0.0256(3) 0.0016(2) 0.0006(2) 0.00061(18)
Sn4 0.0202(3) 0.0187(3) 0.0252(3) -0.00016(19) 0.0023(2) 0.00100(18)
In1 0.0178(3) 0.0204(3) 0.0258(3) -0.0008(2) -0.00044(19) 0.00197(18)
In2 0.0200(3) 0.0258(3) 0.0306(3) 0.0024(2) 0.0037(2) 0.00118(19)
In3 0.0200(3) 0.0183(3) 0.0256(3) 0.0016(2) 0.0006(2) 0.00061(18)
In4 0.0202(3) 0.0187(3) 0.0252(3) -0.00016(19) 0.0023(2) 0.00100(18)
Se1 0.0213(6) 0.0206(6) 0.0225(5) 0.000 0.000 0.0042(4)
Se2 0.0223(4) 0.0293(5) 0.0284(4) 0.0003(3) 0.0025(3) 0.0032(3)
Se3 0.0226(4) 0.0213(4) 0.0317(5) 0.0030(3) -0.0051(3) -0.0021(3)
Se4 0.0245(4) 0.0239(4) 0.0302(4) -0.0045(3) -0.0037(3) 0.0071(3)
Se5 0.0205(4) 0.0214(4) 0.0300(4) 0.0013(3) 0.0015(3) 0.0030(3)
Se6 0.0262(5) 0.0467(6) 0.0405(6) 0.0026(5) 0.0086(4) 0.0003(4)
Se7 0.0381(6) 0.0522(7) 0.0605(8) -0.0068(6) -0.0025(5) -0.0026(5)
Se8 0.0232(4) 0.0222(4) 0.0306(4) 0.0028(3) 0.0049(3) -0.0017(3)
Se9 0.0267(4) 0.0196(4) 0.0245(4) 0.0010(3) -0.0001(3) 0.0008(3)
Se10 0.0207(4) 0.0199(4) 0.0318(4) -0.0027(3) 0.0036(3) -0.0026(3)
N1 0.051(5) 0.022(4) 0.035(4) 0.003(3) 0.005(4) 0.008(3)
N2 0.047(5) 0.018(4) 0.044(5) 0.007(3) 0.008(4) 0.005(3)
N3 0.036(5) 0.054(6) 0.071(7) 0.035(5) -0.004(5) 0.004(4)
N4 0.029(5) 0.062(7) 0.092(9) 0.025(6) -0.009(5) -0.001(4)
C1 0.041(6) 0.029(5) 0.044(6) 0.000(4) 0.006(4) 0.010(4)
C2 0.048(6) 0.025(5) 0.037(5) -0.005(4) 0.004(4) 0.008(4)
C3 0.058(7) 0.022(4) 0.031(5) 0.009(4) 0.012(4) 0.013(4)
C4 0.051(7) 0.043(6) 0.051(6) 0.001(5) -0.002(5) -0.003(5)
C5 0.064(8) 0.029(5) 0.044(6) -0.002(4) 0.018(5) 0.006(5)
C6 0.044(6) 0.030(5) 0.069(8) 0.010(5) 0.009(6) 0.008(4)
C7 0.056(8) 0.064(9) 0.061(8) 0.003(7) -0.016(6) -0.004(6)
C8 0.081(11) 0.065(9) 0.064(9) -0.002(7) -0.015(8) -0.003(7)
C9 0.062(9) 0.087(11) 0.064(9) 0.008(8) -0.011(7) 0.000(7)
C10 0.040(7) 0.081(10) 0.069(9) 0.031(8) 0.017(6) 0.006(6)
C11 0.035(7) 0.076(10) 0.096(12) 0.028(9) -0.009(7) -0.012(6)
C12 0.047(7) 0.037(6) 0.063(7) 0.024(5) 0.000(6) 0.010(5)
C13 0.059(8) 0.058(8) 0.055(7) 0.020(6) -0.016(6) -0.002(6)
C14 0.039(6) 0.047(7) 0.110(12) 0.037(8) -0.004(7) 0.012(5)
C15 0.077(9) 0.060(8) 0.102(10) -0.014(8) -0.026(8) 0.016(7)
C16 0.076(9) 0.053(8) 0.098(10) -0.017(7) -0.022(8) 0.012(7)
C17 0.079(9) 0.053(8) 0.098(10) -0.023(8) -0.023(8) 0.017(7)
C18 0.099(12) 0.083(11) 0.106(13) -0.024(11) -0.023(11) 0.028(10)
C15B 0.080(11) 0.060(10) 0.101(11) -0.017(10) -0.025(10) 0.016(9)
C16B 0.084(11) 0.063(10) 0.101(12) -0.017(10) -0.023(11) 0.017(10)
C17B 0.082(11) 0.064(10) 0.102(11) -0.019(10) -0.025(11) 0.017(10)
C18B 0.076(16) 0.048(15) 0.082(16) -0.020(15) -0.028(15) 0.012(14)

loop_
_atom_type_symbol
_atom_type_description
_atom_type_scat_dispersion_real
_atom_type_scat_dispersion_imag
_atom_type_scat_source
C C 0.0181 0.0091 'International Tables Vol C Tables 4.2.6.8 and 6.1.1.4'
H H 0.0000 0.0000 'International Tables Vol C Tables 4.2.6.8 and 6.1.1.4'
N N 0.0311 0.0180 'International Tables Vol C Tables 4.2.6.8 and 6.1.1.4'
Se Se -0.7943 1.1372 'International Tables Vol C Tables 4.2.6.8 and 6.1.1.4'
In In 0.0822 5.0449 'International Tables Vol C Tables 4.2.6.8 and 6.1.1.4'
Sn Sn 0.0259 5.4591 'International Tables Vol C Tables 4.2.6.8 and 6.1.1.4'

loop_
_geom_angle_atom_site_label_1
_geom_angle_atom_site_label_2
_geom_angle_atom_site_label_3
_geom_angle
_geom_angle_site_symmetry_1
_geom_angle_site_symmetry_3
Se3 Sn1 Se4 112.40(4) . .
Se3 Sn1 Se2 114.88(3) . .
Se4 Sn1 Se2 111.56(4) . .
Se3 Sn1 Se1 104.22(3) . .
Se4 Sn1 Se1 109.02(3) . .
Se2 Sn1 Se1 104.00(4) . .
Se8 Sn2 Se5 111.49(4) . .
Se8 Sn2 Se2 117.25(4) . .
Se5 Sn2 Se2 113.89(4) . .
Se8 Sn2 Se6 101.40(4) . .
Se5 Sn2 Se6 106.58(4) . .
Se2 Sn2 Se6 104.56(4) . .
Se3 Sn3 Se5 113.76(4) . .
Se3 Sn3 Se9 108.69(3) . .
Se5 Sn3 Se9 118.03(3) . .
Se3 Sn3 Se10 107.16(3) . 15_556
Se5 Sn3 Se10 101.82(3) . 15_556
Se9 Sn3 Se10 106.36(3) . 15_556
Se8 Sn4 Se9 116.86(3) . .
Se8 Sn4 Se4 114.04(4) . .
Se9 Sn4 Se4 109.35(4) . .
Se8 Sn4 Se10 99.38(3) . .
Se9 Sn4 Se10 105.99(3) . .
Se4 Sn4 Se10 110.38(3) . .
In1 Se1 Sn1 0.00(3) 6_454 6_454
In1 Se1 Sn1 103.77(5) 6_454 .
Sn1 Se1 Sn1 103.77(5) 6_454 .
Sn1 Se2 Sn2 99.22(4) . .
Sn1 Se3 Sn3 101.65(3) . .
Sn1 Se4 Sn4 102.57(3) . .
Sn3 Se5 Sn2 99.87(3) . .
Se7 Se6 Sn2 95.74(5) . .
Se6 Se7 Se7 103.59(6) . 6_554
Sn4 Se8 Sn2 99.33(3) . .
Sn3 Se9 Sn4 100.26(3) . .
Sn4 Se10 In3 103.06(3) . 12_667
Sn4 Se10 Sn3 103.06(3) . 12_667
In3 Se10 Sn3 0.00(3) 12_667 12_667
C3 N1 C1 107.7(9) . .
C3 N1 C4 127.3(9) . .
C1 N1 C4 124.6(10) . .
C3 N2 C2 107.7(9) . .
C3 N2 C6 125.0(10) . .
C2 N2 C6 127.3(10) . .
C12 N3 C10 107.6(13) . .
C12 N3 C13 126.8(11) . .
C10 N3 C13 125.6(13) . .
C12 N4 C11 109.9(14) . .
C12 N4 C15B 124.6(15) . .
C11 N4 C15B 125.3(16) . .
C12 N4 C15 124.9(12) . .
C11 N4 C15 125.1(13) . .
C2 C1 N1 107.0(9) . .
C2 C1 H1A 126.5 . .
N1 C1 H1A 126.5 . .
C1 C2 N2 108.3(9) . .
C1 C2 H2A 125.8 . .
N2 C2 H2A 125.8 . .
N2 C3 N1 109.2(9) . .
N2 C3 C5 126.8(11) . .
N1 C3 C5 124.1(10) . .
N1 C4 H4A 109.5 . .
N1 C4 H4B 109.5 . .
H4A C4 H4B 109.5 . .
N1 C4 H4C 109.5 . .
H4A C4 H4C 109.5 . .
H4B C4 H4C 109.5 . .
C3 C5 H5A 109.5 . .
C3 C5 H5B 109.5 . .
H5A C5 H5B 109.5 . .
C3 C5 H5C 109.5 . .
H5A C5 H5C 109.5 . .
H5B C5 H5C 109.5 . .
N2 C6 C7 111.5(9) . .
N2 C6 H6A 109.3 . .
C7 C6 H6A 109.3 . .
N2 C6 H6B 109.3 . .
C7 C6 H6B 109.3 . .
H6A C6 H6B 108.0 . .
C6 C7 C8 114.4(12) . .
C6 C7 H7A 108.7 . .
C8 C7 H7A 108.7 . .
C6 C7 H7B 108.7 . .
C8 C7 H7B 108.7 . .
H7A C7 H7B 107.6 . .
C9 C8 C7 112.8(14) . .
C9 C8 H8A 109.0 . .
C7 C8 H8A 109.0 . .
C9 C8 H8B 109.0 . .
C7 C8 H8B 109.0 . .
H8A C8 H8B 107.8 . .
C8 C9 H9A 109.5 . .
C8 C9 H9B 109.5 . .
H9A C9 H9B 109.5 . .
C8 C9 H9C 109.5 . .
H9A C9 H9C 109.5 . .
H9B C9 H9C 109.5 . .
C11 C10 N3 108.1(13) . .
C11 C10 H10A 126.0 . .
N3 C10 H10A 126.0 . .
C10 C11 N4 106.5(12) . .
C10 C11 H11A 126.8 . .
N4 C11 H11A 126.8 . .
N4 C12 N3 107.9(11) . .
N4 C12 C14 129.1(14) . .
N3 C12 C14 123.0(13) . .
N3 C13 H13A 109.5 . .
N3 C13 H13B 109.5 . .
H13A C13 H13B 109.5 . .
N3 C13 H13C 109.5 . .
H13A C13 H13C 109.5 . .
H13B C13 H13C 109.5 . .
C12 C14 H14A 109.5 . .
C12 C14 H14B 109.5 . .
H14A C14 H14B 109.5 . .
C12 C14 H14C 109.5 . .
H14A C14 H14C 109.5 . .
H14B C14 H14C 109.5 . .
N4 C15 C16 111.9(14) . .
N4 C15 H15A 109.2 . .
C16 C15 H15A 109.2 . .
N4 C15 H15B 109.2 . .
C16 C15 H15B 109.2 . .
H15A C15 H15B 107.9 . .
C17 C16 C15 113.9(11) . .
C17 C16 H16A 108.8 . .
C15 C16 H16A 108.8 . .
C17 C16 H16B 108.8 . .
C15 C16 H16B 108.8 . .
H16A C16 H16B 107.7 . .
C16 C17 C18 113.9(10) . .
C16 C17 H17A 108.8 . .
C18 C17 H17A 108.8 . .
C16 C17 H17B 108.8 . .
C18 C17 H17B 108.8 . .
H17A C17 H17B 107.7 . .
C17 C18 H18A 109.5 . .
C17 C18 H18B 109.5 . .
H18A C18 H18B 109.5 . .
C17 C18 H18C 109.5 . .
H18A C18 H18C 109.5 . .
H18B C18 H18C 109.5 . .
N4 C15B C16B 111(4) . .
N4 C15B H15C 109.5 . .
C16B C15B H15C 109.5 . .
N4 C15B H15D 109.5 . .
C16B C15B H15D 109.5 . .
H15C C15B H15D 108.1 . .
C15B C16B C17B 112.3(13) . .
C15B C16B H16C 109.1 . .
C17B C16B H16C 109.1 . .
C15B C16B H16D 109.1 . .
C17B C16B H16D 109.1 . .
H16C C16B H16D 107.9 . .
C18B C17B C16B 112.5(13) . .
C18B C17B H17C 109.1 . .
C16B C17B H17C 109.1 . .
C18B C17B H17D 109.1 . .
C16B C17B H17D 109.1 . .
H17C C17B H17D 107.8 . .
C17B C18B H18D 109.5 . .
C17B C18B H18E 109.5 . .
H18D C18B H18E 109.5 . .
C17B C18B H18F 109.5 . .
H18D C18B H18F 109.5 . .
H18E C18B H18F 109.5 . .

loop_
_geom_bond_atom_site_label_1
_geom_bond_atom_site_label_2
_geom_bond_distance
_geom_bond_site_symmetry_2
Sn1 Se3 2.5419(10) .
Sn1 Se4 2.5512(10) .
Sn1 Se2 2.5543(10) .
Sn1 Se1 2.5599(9) .
Sn2 Se8 2.5574(11) .
Sn2 Se5 2.5615(10) .
Sn2 Se2 2.5676(11) .
Sn2 Se6 2.6019(12) .
Sn3 Se3 2.5428(10) .
Sn3 Se5 2.5429(10) .
Sn3 Se9 2.5438(10) .
Sn3 Se10 2.5588(10) 15_556
Sn4 Se8 2.5286(10) .
Sn4 Se9 2.5465(10) .
Sn4 Se4 2.5520(10) .
Sn4 Se10 2.5547(10) .
Se1 In1 2.5599(9) 6_454
Se1 Sn1 2.5599(9) 6_454
Se6 Se7 2.3146(18) .
Se7 Se7 2.317(3) 6_554
Se10 In3 2.5586(10) 12_667
Se10 Sn3 2.5586(10) 12_667
N1 C3 1.351(14) .
N1 C1 1.378(13) .
N1 C4 1.413(14) .
N2 C3 1.329(14) .
N2 C2 1.375(13) .
N2 C6 1.434(15) .
N3 C12 1.343(17) .
N3 C10 1.387(16) .
N3 C13 1.453(17) .
N4 C12 1.321(17) .
N4 C11 1.373(19) .
N4 C15B 1.47(2) .
N4 C15 1.47(2) .
C1 C2 1.347(16) .
C1 H1A 0.9500 .
C2 H2A 0.9500 .
C3 C5 1.489(13) .
C4 H4A 0.9800 .
C4 H4B 0.9800 .
C4 H4C 0.9800 .
C5 H5A 0.9800 .
C5 H5B 0.9800 .
C5 H5C 0.9800 .
C6 C7 1.534(18) .
C6 H6A 0.9900 .
C6 H6B 0.9900 .
C7 C8 1.57(2) .
C7 H7A 0.9900 .
C7 H7B 0.9900 .
C8 C9 1.46(2) .
C8 H8A 0.9900 .
C8 H8B 0.9900 .
C9 H9A 0.9800 .
C9 H9B 0.9800 .
C9 H9C 0.9800 .
C10 C11 1.33(2) .
C10 H10A 0.9500 .
C11 H11A 0.9500 .
C12 C14 1.454(16) .
C13 H13A 0.9800 .
C13 H13B 0.9800 .
C13 H13C 0.9800 .
C14 H14A 0.9800 .
C14 H14B 0.9800 .
C14 H14C 0.9800 .
C15 C16 1.541(10) .
C15 H15A 0.9900 .
C15 H15B 0.9900 .
C16 C17 1.536(9) .
C16 H16A 0.9900 .
C16 H16B 0.9900 .
C17 C18 1.542(10) .
C17 H17A 0.9900 .
C17 H17B 0.9900 .
C18 H18A 0.9800 .
C18 H18B 0.9800 .
C18 H18C 0.9800 .
C15B C16B 1.551(10) .
C15B H15C 0.9900 .
C15B H15D 0.9900 .
C16B C17B 1.553(10) .
C16B H16C 0.9900 .
C16B H16D 0.9900 .
C17B C18B 1.549(10) .
C17B H17C 0.9900 .
C17B H17D 0.9900 .
C18B H18D 0.9800 .
C18B H18E 0.9800 .
C18B H18F 0.9800 .
